data_4314573
loop_
_publ_author_name
'Tanya K. Ronson'
'Christopher Carruthers'
'Julie Fisher'
'Thierry Brotin'
'Lindsay P. Harding'
'Pierre J. Rizkallah'
'Michaele J. Hardie'

_publ_section_title
;
 Tripodal 4-Pyridyl-Derived Host Ligands and Their Metallo-Supramolecular
 Chemistry: Stella Octangula and Bowl-Shaped Assemblies
;
_journal_name_full 'Inorganic Chemistry'
_journal_page_first 675
_journal_page_last 685
_journal_paper_doi 10.1021/ic901972h
_journal_volume 49
_journal_year 2010
_chemical_formula_sum 'C66.67 H55.67 B0 N6.33 O9.33'
_chemical_formula_weight 1094.84
_chemical_name_systematic
; 
 tris{4-(4-pyridyl)phenylester)cyclotriguaiacylene acetonitrile water clathrate
;
_space_group_IT_number 159
_symmetry_cell_setting trigonal
_symmetry_space_group_name_Hall 'P 3 -2c'
_symmetry_space_group_name_H-M 'P 3 1 c'
_atom_sites_solution_hydrogens geom
_atom_sites_solution_primary direct
_atom_sites_solution_secondary difmap
_audit_creation_method SHELXL-97
_cell_angle_alpha 90.00
_cell_angle_beta 90.00
_cell_angle_gamma 120.00
_cell_formula_units_Z 6
_cell_length_a 19.3666(4)
_cell_length_b 19.3666(4)
_cell_length_c 28.7185(16)
_cell_measurement_reflns_used 9576
_cell_measurement_temperature 150(2)
_cell_measurement_theta_max 25.07
_cell_measurement_theta_min 2.43
_cell_volume 9328.2(6)
_computing_cell_refinement 'Bruker APEX 2'
_computing_data_collection 'Bruker APEX 2'
_computing_data_reduction 'Bruker APEX 2'
_computing_molecular_graphics 'Bruker SHELXTL'
_computing_publication_material 'Bruker SHELXTL'
_computing_structure_refinement 'SHELXL-97 (Sheldrick, 1997)'
_computing_structure_solution 'SHELXS-97 (Sheldrick, 1990)'
_diffrn_ambient_temperature 150(2)
_diffrn_measured_fraction_theta_full 0.999
_diffrn_measured_fraction_theta_max 0.999
_diffrn_measurement_device_type 'Bruker X8 CCD area detector'
_diffrn_measurement_method 'phi and omega scans'
_diffrn_radiation_monochromator graphite
_diffrn_radiation_source 'fine-focus sealed tube'
_diffrn_radiation_type MoK\a
_diffrn_radiation_wavelength 0.71073
_diffrn_reflns_av_R_equivalents 0.0346
_diffrn_reflns_av_sigmaI/netI 0.0169
_diffrn_reflns_limit_h_max 21
_diffrn_reflns_limit_h_min -23
_diffrn_reflns_limit_k_max 23
_diffrn_reflns_limit_k_min -21
_diffrn_reflns_limit_l_max 34
_diffrn_reflns_limit_l_min -34
_diffrn_reflns_number 165090
_diffrn_reflns_theta_full 25.00
_diffrn_reflns_theta_max 25.00
_diffrn_reflns_theta_min 1.21
_exptl_absorpt_coefficient_mu 0.079
_exptl_absorpt_correction_T_max 0.9844
_exptl_absorpt_correction_T_min 0.9615
_exptl_absorpt_correction_type multi-scan
_exptl_absorpt_process_details SADABS
_exptl_crystal_colour colourless
_exptl_crystal_density_diffrn 1.169
_exptl_crystal_density_meas ?
_exptl_crystal_density_method 'not measured'
_exptl_crystal_description block
_exptl_crystal_F_000 3448
_exptl_crystal_size_max 0.50
_exptl_crystal_size_mid 0.40
_exptl_crystal_size_min 0.20
_refine_diff_density_max 1.082
_refine_diff_density_min -0.402
_refine_diff_density_rms 0.096
_refine_ls_abs_structure_details 'Flack H D (1983), Acta Cryst. A39, 876-881'
_refine_ls_abs_structure_Flack 0.4(14)
_refine_ls_extinction_method none
_refine_ls_goodness_of_fit_ref 1.091
_refine_ls_hydrogen_treatment constr
_refine_ls_matrix_type full
_refine_ls_number_parameters 718
_refine_ls_number_reflns 10939
_refine_ls_number_restraints 1
_refine_ls_restrained_S_all 1.091
_refine_ls_R_factor_all 0.0938
_refine_ls_R_factor_gt 0.0763
_refine_ls_shift/su_max 0.000
_refine_ls_shift/su_mean 0.000
_refine_ls_structure_factor_coef Fsqd
_refine_ls_weighting_details 'calc w=1/[\s^2^(Fo^2^)+(0.1731P)^2^+2.8592P] where P=(Fo^2^+2Fc^2^)/3'
_refine_ls_weighting_scheme calc
_refine_ls_wR_factor_gt 0.2179
_refine_ls_wR_factor_ref 0.2447
_reflns_number_gt 9211
_reflns_number_total 10939
_reflns_threshold_expression >2sigma(I)
_cod_data_source_file ic901972h_si_001_4.cif
_cod_data_source_block ligand5clathrate
_cod_depositor_comments
;
The following automatic conversions were performed:

'_symmetry_cell_setting' value 'Trigonal' changed to 'trigonal'
according to the built-in table from CIF Core dictionary named
'cif_core.dic' version 2.4.1 from 2010-06-29.

Automatic conversion script
Id: cif_fix_values 1646 2011-03-28 12:23:43Z adriana 

The following automatic conversions were performed:

'_exptl_crystal_density_meas' value 'not measured' was changed to '?'
- the value is perceived as not measured.

Automatic conversion script
Id: cif_fix_values 3008 2015-01-20 13:52:24Z robertas 
;
_cod_database_code 4314573

loop_
_symmetry_equiv_pos_as_xyz
'x, y, z'
'-y, x-y, z'
'-x+y, -x, z'
'y, x, z+1/2'
'x-y, -y, z+1/2'
'-x, -x+y, z+1/2'

loop_
_atom_site_label
_atom_site_type_symbol
_atom_site_fract_x
_atom_site_fract_y
_atom_site_fract_z
_atom_site_U_iso_or_equiv
_atom_site_adp_type
_atom_site_occupancy
_atom_site_symmetry_multiplicity
_atom_site_calc_flag
_atom_site_refinement_flags
_atom_site_disorder_assembly
_atom_site_disorder_group
O1 O 0.83216(19) 1.69924(19) 0.49325(12) 0.0576(8) Uani 1 1 d . . .
O2 O 0.9668(2) 1.8327(2) 0.46424(14) 0.0720(9) Uani 1 1 d . . .
O3 O 0.7646(3) 1.7639(2) 0.48135(19) 0.0908(14) Uani 1 1 d . . .
O4 O 0.91197(19) 1.51907(19) 0.73185(10) 0.0537(7) Uani 1 1 d . . .
O5 O 0.78172(17) 1.49059(16) 0.68353(11) 0.0516(7) Uani 1 1 d . . .
O6 O 0.9804(2) 1.5183(2) 0.66873(13) 0.0703(9) Uani 1 1 d . . .
O7 O 1.28498(19) 1.89602(18) 0.57854(11) 0.0571(8) Uani 1 1 d . . .
O8 O 1.28336(19) 1.8173(2) 0.65617(12) 0.0619(8) Uani 1 1 d . . .
O9 O 1.35672(18) 2.02586(18) 0.60003(11) 0.0520(7) Uani 1 1 d . . .
N1 N 0.4871(4) 1.3296(3) 0.28032(16) 0.0803(14) Uani 1 1 d . . .
N2 N 0.9179(4) 1.0613(4) 0.8190(3) 0.107(2) Uani 1 1 d . . .
N3 N 1.6814(4) 2.0119(4) 0.36239(19) 0.0863(15) Uani 1 1 d . . .
C1 C 1.0517(3) 1.9149(2) 0.62836(19) 0.0582(11) Uani 1 1 d . . .
H1A H 1.0815 1.9696 0.6154 0.070 Uiso 1 1 calc R . .
H1B H 1.0259 1.9173 0.6576 0.070 Uiso 1 1 calc R . .
C2 C 0.9875(3) 1.8607(2) 0.59367(18) 0.0532(10) Uani 1 1 d . . .
C3 C 1.0056(3) 1.8739(3) 0.54548(19) 0.0582(11) Uani 1 1 d . . .
H3 H 1.0546 1.9188 0.5361 0.070 Uiso 1 1 calc R . .
C4 C 0.9546(3) 1.8242(3) 0.51205(19) 0.0585(11) Uani 1 1 d . . .
C5 C 0.8824(3) 1.7573(3) 0.52631(16) 0.0509(10) Uani 1 1 d . . .
C6 C 0.8618(3) 1.7449(2) 0.57260(16) 0.0502(10) Uani 1 1 d . . .
H6 H 0.8117 1.7008 0.5813 0.060 Uiso 1 1 calc R . .
C7 C 0.9135(3) 1.7965(2) 0.60775(17) 0.0496(10) Uani 1 1 d . . .
C8 C 0.8344(2) 1.6348(2) 0.67283(14) 0.0419(8) Uani 1 1 d . . .
H8 H 0.7879 1.6262 0.6568 0.050 Uiso 1 1 calc R . .
C9 C 0.8857(2) 1.7787(2) 0.65843(16) 0.0484(9) Uani 1 1 d . . .
H9A H 0.9158 1.8280 0.6770 0.058 Uiso 1 1 calc R . .
H9B H 0.8286 1.7626 0.6600 0.058 Uiso 1 1 calc R . .
C10 C 0.8972(2) 1.7134(2) 0.67985(14) 0.0447(9) Uani 1 1 d . . .
C11 C 0.8392(2) 1.5698(2) 0.68885(14) 0.0430(8) Uani 1 1 d . . .
C12 C 0.9090(2) 1.5852(3) 0.71336(14) 0.0473(9) Uani 1 1 d . . .
C13 C 0.9700(3) 1.6613(3) 0.72103(14) 0.0488(9) Uani 1 1 d . . .
H13 H 1.0157 1.6697 0.7380 0.059 Uiso 1 1 calc R . .
C14 C 0.9659(2) 1.7278(2) 0.70391(14) 0.0448(9) Uani 1 1 d . . .
C15 C 1.0380(3) 1.8107(3) 0.71385(16) 0.0551(11) Uani 1 1 d . . .
H15A H 1.0195 1.8500 0.7155 0.066 Uiso 1 1 calc R . .
H15B H 1.0603 1.8097 0.7447 0.066 Uiso 1 1 calc R . .
C16 C 1.1038(2) 1.8384(2) 0.67755(16) 0.0519(10) Uani 1 1 d . . .
C17 C 1.1615(2) 1.8148(2) 0.68420(15) 0.0496(9) Uani 1 1 d . . .
H17 H 1.1581 1.7842 0.7109 0.059 Uiso 1 1 calc R . .
C18 C 1.2232(2) 1.8356(2) 0.65232(14) 0.0491(9) Uani 1 1 d . . .
C19 C 1.2263(3) 1.8805(2) 0.61315(16) 0.0521(10) Uani 1 1 d . . .
C20 C 1.1718(3) 1.9053(2) 0.60664(18) 0.0556(11) Uani 1 1 d . . .
H20 H 1.1758 1.9361 0.5800 0.067 Uiso 1 1 calc R . .
C21 C 1.1099(3) 1.8855(2) 0.63906(17) 0.0533(10) Uani 1 1 d . . .
C22 C 0.7743(3) 1.7088(3) 0.47258(19) 0.0590(11) Uani 1 1 d . . .
C23 C 0.7275(3) 1.6420(3) 0.44055(17) 0.0524(10) Uani 1 1 d . . .
C24 C 0.6788(3) 1.6494(3) 0.4064(2) 0.0739(16) Uani 1 1 d . . .
H24 H 0.6767 1.6973 0.4048 0.089 Uiso 1 1 calc R . .
C25 C 0.6348(3) 1.5890(3) 0.3757(2) 0.0702(14) Uani 1 1 d . . .
H25 H 0.6041 1.5965 0.3525 0.084 Uiso 1 1 calc R . .
C26 C 0.6343(3) 1.5166(3) 0.37784(15) 0.0489(9) Uani 1 1 d . . .
C27 C 0.6800(3) 1.5073(3) 0.41260(14) 0.0493(9) Uani 1 1 d . . .
H27 H 0.6791 1.4580 0.4153 0.059 Uiso 1 1 calc R . .
C28 C 0.7261(3) 1.5685(3) 0.44275(16) 0.0526(10) Uani 1 1 d . . .
H28 H 0.7575 1.5612 0.4655 0.063 Uiso 1 1 calc R . .
C29 C 0.5852(3) 1.4504(3) 0.34430(15) 0.0535(10) Uani 1 1 d . . .
C30 C 0.5766(3) 1.4673(4) 0.29795(18) 0.0646(12) Uani 1 1 d . . .
H30 H 0.6038 1.5208 0.2869 0.078 Uiso 1 1 calc R . .
C31 C 0.5282(4) 1.4058(4) 0.26853(19) 0.0733(15) Uani 1 1 d . . .
H31 H 0.5240 1.4191 0.2372 0.088 Uiso 1 1 calc R . .
C32 C 0.4950(5) 1.3123(4) 0.3253(2) 0.0821(17) Uani 1 1 d . . .
H32 H 0.4663 1.2583 0.3353 0.098 Uiso 1 1 calc R . .
C33 C 0.5433(4) 1.3705(3) 0.35699(17) 0.0676(13) Uani 1 1 d . . .
H33 H 0.5479 1.3556 0.3878 0.081 Uiso 1 1 calc R . .
C34 C 0.9487(3) 1.4885(3) 0.70529(15) 0.0508(9) Uani 1 1 d . . .
C35 C 0.9447(2) 1.4167(2) 0.72696(14) 0.0448(8) Uani 1 1 d . . .
C36 C 0.8958(2) 1.3792(3) 0.76575(14) 0.0500(10) Uani 1 1 d . . .
H36 H 0.8660 1.4005 0.7797 0.060 Uiso 1 1 calc R . .
C37 C 0.8917(2) 1.3097(3) 0.78339(14) 0.0478(9) Uani 1 1 d . . .
H37 H 0.8582 1.2836 0.8093 0.057 Uiso 1 1 calc R . .
C38 C 0.9358(2) 1.2779(2) 0.76370(14) 0.0474(9) Uani 1 1 d . . .
C39 C 0.9855(3) 1.3184(3) 0.72614(16) 0.0543(10) Uani 1 1 d . . .
H39 H 1.0176 1.2990 0.7132 0.065 Uiso 1 1 calc R . .
C40 C 0.9895(3) 1.3865(3) 0.70708(15) 0.0515(10) Uani 1 1 d . . .
H40 H 1.0224 1.4118 0.6808 0.062 Uiso 1 1 calc R . .
C41 C 0.9301(3) 1.2047(3) 0.78269(17) 0.0546(10) Uani 1 1 d . . .
C42 C 0.8598(3) 1.1430(3) 0.80255(15) 0.0505(9) Uani 1 1 d . . .
H42 H 0.8142 1.1490 0.8051 0.061 Uiso 1 1 calc R . .
C43 C 0.8563(3) 1.0732(3) 0.81859(19) 0.0625(12) Uani 1 1 d . . .
H43 H 0.8066 1.0318 0.8299 0.075 Uiso 1 1 calc R . .
C44 C 0.9865(6) 1.1215(6) 0.8015(5) 0.171(6) Uani 1 1 d . . .
H44 H 1.0328 1.1165 0.8026 0.205 Uiso 1 1 calc R . .
C45 C 0.9933(5) 1.1904(4) 0.7819(4) 0.129(4) Uani 1 1 d . . .
H45 H 1.0421 1.2282 0.7677 0.154 Uiso 1 1 calc R . .
C46 C 1.3482(2) 1.9720(3) 0.57499(14) 0.0455(9) Uani 1 1 d . . .
C47 C 1.4037(2) 1.9774(3) 0.53698(14) 0.0466(9) Uani 1 1 d . . .
C48 C 1.4743(3) 2.0498(3) 0.53092(15) 0.0500(9) Uani 1 1 d . . .
H48 H 1.4855 2.0942 0.5501 0.060 Uiso 1 1 calc R . .
C49 C 1.5281(3) 2.0568(3) 0.49655(15) 0.0531(10) Uani 1 1 d . . .
H49 H 1.5764 2.1060 0.4927 0.064 Uiso 1 1 calc R . .
C50 C 1.5118(3) 1.9918(3) 0.46748(14) 0.0515(10) Uani 1 1 d . . .
C51 C 1.4409(3) 1.9203(3) 0.47438(17) 0.0641(12) Uani 1 1 d . . .
H51 H 1.4292 1.8758 0.4552 0.077 Uiso 1 1 calc R . .
C52 C 1.3873(3) 1.9126(3) 0.50840(17) 0.0596(11) Uani 1 1 d . . .
H52 H 1.3393 1.8633 0.5124 0.072 Uiso 1 1 calc R . .
C53 C 1.5705(3) 1.9994(3) 0.43135(15) 0.0578(11) Uani 1 1 d . . .
C54 C 1.6535(4) 2.0453(4) 0.43820(19) 0.0719(14) Uani 1 1 d . . .
H54 H 1.6748 2.0745 0.4662 0.086 Uiso 1 1 calc R . .
C55 C 1.7039(4) 2.0469(5) 0.4026(2) 0.0869(19) Uani 1 1 d . . .
H55 H 1.7596 2.0764 0.4085 0.104 Uiso 1 1 calc R . .
C56 C 1.6027(4) 1.9682(4) 0.35563(19) 0.0779(16) Uani 1 1 d . . .
H56 H 1.5849 1.9423 0.3264 0.093 Uiso 1 1 calc R . .
C57 C 1.5442(4) 1.9576(3) 0.38837(17) 0.0658(12) Uani 1 1 d . . .
H57 H 1.4890 1.9239 0.3820 0.079 Uiso 1 1 calc R . .
C58 C 1.0374(5) 1.9013(5) 0.4484(3) 0.097(2) Uani 1 1 d . . .
H58A H 1.0838 1.8958 0.4559 0.145 Uiso 1 1 calc R . .
H58B H 1.0426 1.9489 0.4638 0.145 Uiso 1 1 calc R . .
H58C H 1.0343 1.9065 0.4146 0.145 Uiso 1 1 calc R . .
C59 C 0.7109(2) 1.4755(3) 0.65820(17) 0.0544(10) Uani 1 1 d . . .
H59A H 0.7251 1.4930 0.6259 0.082 Uiso 1 1 calc R . .
H59B H 0.6876 1.5049 0.6728 0.082 Uiso 1 1 calc R . .
H59C H 0.6721 1.4183 0.6588 0.082 Uiso 1 1 calc R . .
C60 C 1.2842(4) 1.7770(5) 0.6973(2) 0.0805(16) Uani 1 1 d . . .
H60A H 1.2359 1.7245 0.6985 0.121 Uiso 1 1 calc R . .
H60B H 1.2862 1.8082 0.7246 0.121 Uiso 1 1 calc R . .
H60C H 1.3312 1.7704 0.6970 0.121 Uiso 1 1 calc R . .
C61 C 0.3333 0.6667 -0.0010(3) 0.0518(16) Uani 1 3 d S . .
C62 C 0.3333 0.6667 0.0490(3) 0.082(3) Uani 1 3 d S . .
H62A H 0.3800 0.7154 0.0604 0.123 Uiso 0.33 1 calc PR . .
H62B H 0.3354 0.6200 0.0604 0.123 Uiso 0.33 1 calc PR . .
H62C H 0.2846 0.6646 0.0604 0.123 Uiso 0.33 1 calc PR . .
C64 C 0.6389(4) 0.9730(4) 0.0827(2) 0.0756(15) Uani 1 1 d . . .
H64A H 0.6939 0.9850 0.0778 0.113 Uiso 1 1 calc R . .
H64B H 0.6306 0.9789 0.1158 0.113 Uiso 1 1 calc R . .
H64C H 0.6292 1.0101 0.0644 0.113 Uiso 1 1 calc R . .
C63 C 0.5835(4) 0.8908(4) 0.06784(18) 0.0662(14) Uani 1 1 d . . .
N60 N 0.3333 0.6667 -0.0407(3) 0.072(2) Uani 1 3 d S . .
N61 N 0.5407(4) 0.8277(4) 0.05461(19) 0.0808(13) Uani 1 1 d . . .
N62 N 0.6172(5) 1.1595(5) 0.1047(3) 0.123(2) Uiso 1 1 d . . .
C66 C 0.7105(9) 1.2013(9) 0.0318(5) 0.159(4) Uiso 1 1 d . . .
H66A H 0.6899 1.1563 0.0100 0.239 Uiso 1 1 calc R . .
H66B H 0.7641 1.2148 0.0419 0.239 Uiso 1 1 calc R . .
H66C H 0.7127 1.2474 0.0162 0.239 Uiso 1 1 calc R . .
C65 C 0.6659(8) 1.1827(8) 0.0660(5) 0.140(3) Uiso 1 1 d . . .
C68 C 0.8259(6) 0.6288(6) -0.0613(4) 0.120(3) Uiso 1 1 d . . .
H68A H 0.8062 0.6652 -0.0535 0.180 Uiso 1 1 calc R . .
H68B H 0.8765 0.6582 -0.0782 0.180 Uiso 1 1 calc R . .
H68C H 0.8342 0.6065 -0.0327 0.180 Uiso 1 1 calc R . .
C67 C 0.7773(9) 0.5752(9) -0.0857(5) 0.150(4) Uiso 1 1 d . . .
N63 N 0.7260(12) 0.5213(12) -0.1049(7) 0.235(7) Uiso 1 1 d . . .
O12 O 0.6667 1.3333 0.7861(10) 0.252(11) Uiso 1 3 d S . .

loop_
_atom_site_aniso_label
_atom_site_aniso_U_11
_atom_site_aniso_U_22
_atom_site_aniso_U_33
_atom_site_aniso_U_23
_atom_site_aniso_U_13
_atom_site_aniso_U_12
O1 0.0624(18) 0.0519(17) 0.070(2) -0.0019(14) -0.0133(15) 0.0374(15)
O2 0.078(2) 0.070(2) 0.070(2) 0.0078(17) 0.0092(18) 0.0378(19)
O3 0.084(3) 0.062(2) 0.145(4) -0.027(2) -0.045(3) 0.051(2)
O4 0.0596(17) 0.0582(17) 0.0524(17) 0.0078(13) 0.0050(13) 0.0363(15)
O5 0.0472(15) 0.0345(14) 0.0656(18) -0.0001(12) -0.0041(13) 0.0147(12)
O6 0.085(2) 0.072(2) 0.061(2) 0.0142(17) 0.0189(18) 0.0450(19)
O7 0.0564(17) 0.0442(15) 0.0631(19) -0.0020(13) 0.0190(14) 0.0196(14)
O8 0.0491(17) 0.069(2) 0.0629(19) 0.0030(15) 0.0055(14) 0.0257(15)
O9 0.0473(16) 0.0485(16) 0.0575(17) -0.0061(13) 0.0048(13) 0.0219(13)
N1 0.105(4) 0.090(4) 0.056(3) -0.009(2) -0.013(2) 0.056(3)
N2 0.105(4) 0.081(3) 0.154(6) 0.041(4) 0.058(4) 0.062(3)
N3 0.098(4) 0.119(4) 0.069(3) 0.014(3) 0.028(3) 0.074(4)
C1 0.051(2) 0.034(2) 0.082(3) -0.004(2) 0.009(2) 0.0155(18)
C2 0.052(2) 0.0307(18) 0.080(3) -0.0051(19) 0.004(2) 0.0232(17)
C3 0.055(2) 0.040(2) 0.078(3) 0.004(2) 0.008(2) 0.0229(19)
C4 0.060(3) 0.055(3) 0.074(3) 0.009(2) 0.010(2) 0.038(2)
C5 0.049(2) 0.042(2) 0.070(3) 0.0007(18) -0.0059(19) 0.0290(18)
C6 0.046(2) 0.0386(19) 0.071(3) 0.0009(19) -0.0006(19) 0.0251(18)
C7 0.048(2) 0.0313(18) 0.074(3) -0.0065(17) -0.0029(19) 0.0232(17)
C8 0.0377(18) 0.0373(19) 0.050(2) -0.0048(16) 0.0022(16) 0.0181(16)
C9 0.041(2) 0.0340(18) 0.070(3) -0.0061(18) 0.0043(18) 0.0185(16)
C10 0.044(2) 0.0402(19) 0.050(2) -0.0039(16) 0.0076(17) 0.0207(16)
C11 0.0373(19) 0.0394(19) 0.048(2) -0.0024(16) 0.0030(16) 0.0158(16)
C12 0.048(2) 0.052(2) 0.042(2) 0.0024(17) 0.0015(17) 0.0255(19)
C13 0.046(2) 0.060(2) 0.042(2) -0.0018(18) -0.0001(16) 0.027(2)
C14 0.040(2) 0.044(2) 0.043(2) -0.0085(16) 0.0049(15) 0.0150(17)
C15 0.051(2) 0.048(2) 0.050(2) -0.0145(18) -0.0014(18) 0.0116(19)
C16 0.042(2) 0.0339(19) 0.058(2) -0.0177(17) -0.0026(18) 0.0025(16)
C17 0.041(2) 0.045(2) 0.049(2) -0.0097(17) -0.0049(17) 0.0122(17)
C18 0.044(2) 0.042(2) 0.048(2) -0.0097(17) -0.0013(17) 0.0117(17)
C19 0.047(2) 0.0375(19) 0.063(3) -0.0089(18) 0.0076(19) 0.0141(17)
C20 0.053(2) 0.0343(19) 0.065(3) -0.0043(18) 0.009(2) 0.0111(18)
C21 0.045(2) 0.037(2) 0.066(3) -0.0125(19) 0.0034(19) 0.0110(17)
C22 0.052(2) 0.049(2) 0.081(3) 0.007(2) -0.001(2) 0.029(2)
C23 0.042(2) 0.049(2) 0.071(3) 0.012(2) 0.0044(19) 0.0267(19)
C24 0.066(3) 0.051(3) 0.109(4) -0.002(3) -0.031(3) 0.032(2)
C25 0.072(3) 0.065(3) 0.087(4) 0.009(3) -0.016(3) 0.045(3)
C26 0.052(2) 0.051(2) 0.048(2) 0.0123(18) 0.0058(18) 0.0293(19)
C27 0.060(2) 0.052(2) 0.045(2) 0.0055(18) 0.0022(18) 0.035(2)
C28 0.057(2) 0.062(3) 0.051(2) 0.007(2) -0.0003(19) 0.039(2)
C29 0.061(3) 0.067(3) 0.046(2) 0.0106(19) 0.0055(19) 0.041(2)
C30 0.073(3) 0.077(3) 0.054(3) 0.010(2) -0.004(2) 0.045(3)
C31 0.088(4) 0.100(4) 0.050(3) 0.007(3) -0.001(3) 0.061(4)
C32 0.123(5) 0.074(4) 0.064(3) -0.004(3) -0.008(3) 0.060(4)
C33 0.097(4) 0.072(3) 0.045(2) 0.000(2) -0.004(2) 0.050(3)
C34 0.051(2) 0.055(2) 0.044(2) -0.0001(18) -0.0003(18) 0.025(2)
C35 0.0362(18) 0.051(2) 0.042(2) -0.0022(17) -0.0041(15) 0.0180(17)
C36 0.043(2) 0.066(3) 0.042(2) -0.0028(18) 0.0019(16) 0.027(2)
C37 0.041(2) 0.055(2) 0.043(2) 0.0047(17) 0.0012(16) 0.0217(18)
C38 0.043(2) 0.049(2) 0.048(2) -0.0051(17) -0.0042(17) 0.0212(18)
C39 0.047(2) 0.049(2) 0.061(3) -0.001(2) 0.0080(19) 0.0200(19)
C40 0.050(2) 0.049(2) 0.047(2) -0.0016(18) 0.0066(18) 0.0184(18)
C41 0.050(2) 0.048(2) 0.065(3) 0.0058(19) 0.014(2) 0.0239(19)
C42 0.047(2) 0.056(2) 0.047(2) -0.0028(18) 0.0032(17) 0.0246(19)
C43 0.061(3) 0.048(2) 0.070(3) 0.011(2) 0.015(2) 0.020(2)
C44 0.112(6) 0.122(6) 0.332(17) 0.119(9) 0.122(9) 0.099(6)
C45 0.086(4) 0.084(4) 0.240(11) 0.073(6) 0.085(6) 0.060(4)
C46 0.042(2) 0.053(2) 0.047(2) 0.0063(18) 0.0002(17) 0.0281(18)
C47 0.049(2) 0.052(2) 0.041(2) 0.0061(17) 0.0021(17) 0.0272(18)
C48 0.048(2) 0.053(2) 0.050(2) 0.0009(18) 0.0027(18) 0.0264(19)
C49 0.048(2) 0.061(2) 0.047(2) 0.0049(19) -0.0007(17) 0.025(2)
C50 0.063(3) 0.063(3) 0.039(2) 0.0064(18) 0.0039(19) 0.040(2)
C51 0.085(3) 0.057(3) 0.050(2) 0.002(2) 0.008(2) 0.036(3)
C52 0.062(3) 0.048(2) 0.057(3) 0.006(2) 0.013(2) 0.020(2)
C53 0.068(3) 0.073(3) 0.045(2) 0.012(2) 0.006(2) 0.045(3)
C54 0.078(3) 0.103(4) 0.051(3) 0.008(3) 0.011(2) 0.057(3)
C55 0.079(4) 0.132(6) 0.073(4) 0.020(4) 0.022(3) 0.069(4)
C56 0.109(5) 0.100(4) 0.052(3) 0.008(3) 0.017(3) 0.072(4)
C57 0.084(3) 0.076(3) 0.050(3) 0.001(2) 0.006(2) 0.050(3)
C58 0.093(5) 0.095(5) 0.094(5) 0.021(4) 0.041(4) 0.041(4)
C59 0.042(2) 0.041(2) 0.071(3) -0.0069(19) 0.0021(19) 0.0136(17)
C60 0.067(3) 0.108(5) 0.065(3) 0.015(3) 0.006(2) 0.043(3)
C61 0.052(3) 0.052(3) 0.052(5) 0.000 0.000 0.0258(13)
C62 0.095(4) 0.095(4) 0.057(5) 0.000 0.000 0.047(2)
C64 0.103(4) 0.085(4) 0.068(3) 0.006(3) 0.009(3) 0.069(4)
C63 0.074(3) 0.090(4) 0.056(3) 0.016(3) 0.008(2) 0.057(3)
N60 0.076(3) 0.076(3) 0.066(5) 0.000 0.000 0.0379(16)
N61 0.081(3) 0.095(4) 0.071(3) 0.011(3) -0.004(2) 0.047(3)

loop_
_atom_type_symbol
_atom_type_description
_atom_type_scat_dispersion_real
_atom_type_scat_dispersion_imag
_atom_type_scat_source
C C 0.0033 0.0016 'International Tables Vol C Tables 4.2.6.8 and 6.1.1.4'
H H 0.0000 0.0000 'International Tables Vol C Tables 4.2.6.8 and 6.1.1.4'
B B 0.0013 0.0007 'International Tables Vol C Tables 4.2.6.8 and 6.1.1.4'
N N 0.0061 0.0033 'International Tables Vol C Tables 4.2.6.8 and 6.1.1.4'
O O 0.0106 0.0060 'International Tables Vol C Tables 4.2.6.8 and 6.1.1.4'

loop_
_geom_angle_atom_site_label_1
_geom_angle_atom_site_label_2
_geom_angle_atom_site_label_3
_geom_angle
_geom_angle_site_symmetry_1
_geom_angle_site_symmetry_3
_geom_angle_publ_flag
C22 O1 C5 118.0(3) . . ?
C4 O2 C58 117.0(5) . . ?
C34 O4 C12 116.7(3) . . ?
C11 O5 C59 115.9(3) . . ?
C46 O7 C19 118.0(3) . . ?
C18 O8 C60 116.8(4) . . ?
C31 N1 C32 116.0(5) . . ?
C43 N2 C44 115.4(5) . . ?
C55 N3 C56 115.9(5) . . ?
C21 C1 C2 111.9(3) . . ?
C7 C2 C3 119.3(4) . . ?
C7 C2 C1 122.6(4) . . ?
C3 C2 C1 118.0(4) . . ?
C4 C3 C2 122.1(4) . . ?
C3 C4 O2 126.1(4) . . ?
C3 C4 C5 118.5(5) . . ?
O2 C4 C5 115.3(5) . . ?
C6 C5 C4 120.6(4) . . ?
C6 C5 O1 118.9(4) . . ?
C4 C5 O1 120.3(4) . . ?
C5 C6 C7 121.5(4) . . ?
C2 C7 C6 117.8(4) . . ?
C2 C7 C9 124.1(4) . . ?
C6 C7 C9 118.2(4) . . ?
C11 C8 C10 121.4(4) . . ?
C10 C9 C7 113.0(3) . . ?
C14 C10 C8 120.5(4) . . ?
C14 C10 C9 123.7(4) . . ?
C8 C10 C9 115.8(4) . . ?
O5 C11 C8 126.1(4) . . ?
O5 C11 C12 116.3(3) . . ?
C8 C11 C12 117.6(4) . . ?
C13 C12 O4 120.7(4) . . ?
C13 C12 C11 121.6(4) . . ?
O4 C12 C11 117.5(4) . . ?
C12 C13 C14 120.8(4) . . ?
C10 C14 C13 118.1(4) . . ?
C10 C14 C15 125.2(4) . . ?
C13 C14 C15 116.7(4) . . ?
C16 C15 C14 113.8(3) . . ?
C21 C16 C17 119.6(4) . . ?
C21 C16 C15 123.6(4) . . ?
C17 C16 C15 116.8(4) . . ?
C18 C17 C16 121.2(4) . . ?
O8 C18 C17 125.7(4) . . ?
O8 C18 C19 116.2(4) . . ?
C17 C18 C19 118.0(4) . . ?
C20 C19 C18 121.5(4) . . ?
C20 C19 O7 120.2(4) . . ?
C18 C19 O7 118.2(4) . . ?
C19 C20 C21 120.9(5) . . ?
C16 C21 C20 118.8(4) . . ?
C16 C21 C1 124.4(4) . . ?
C20 C21 C1 116.8(4) . . ?
O3 C22 O1 122.4(5) . . ?
O3 C22 C23 127.7(4) . . ?
O1 C22 C23 109.8(4) . . ?
C28 C23 C24 117.0(4) . . ?
C28 C23 C22 123.5(4) . . ?
C24 C23 C22 119.5(4) . . ?
C25 C24 C23 121.5(5) . . ?
C24 C25 C26 121.1(5) . . ?
C25 C26 C27 118.1(4) . . ?
C25 C26 C29 120.8(4) . . ?
C27 C26 C29 121.1(4) . . ?
C28 C27 C26 121.0(4) . . ?
C27 C28 C23 121.2(4) . . ?
C33 C29 C30 116.0(5) . . ?
C33 C29 C26 123.4(4) . . ?
C30 C29 C26 120.5(4) . . ?
C31 C30 C29 119.3(5) . . ?
N1 C31 C30 125.3(5) . . ?
N1 C32 C33 122.4(6) . . ?
C32 C33 C29 121.0(5) . . ?
O6 C34 O4 122.1(4) . . ?
O6 C34 C35 125.8(4) . . ?
O4 C34 C35 112.1(4) . . ?
C40 C35 C36 120.6(4) . . ?
C40 C35 C34 118.1(4) . . ?
C36 C35 C34 121.4(4) . . ?
C37 C36 C35 118.8(4) . . ?
C38 C37 C36 121.5(4) . . ?
C39 C38 C37 117.7(4) . . ?
C39 C38 C41 121.9(4) . . ?
C37 C38 C41 120.5(4) . . ?
C40 C39 C38 122.2(4) . . ?
C35 C40 C39 119.1(4) . . ?
C45 C41 C42 114.5(5) . . ?
C45 C41 C38 122.6(4) . . ?
C42 C41 C38 122.9(4) . . ?
C43 C42 C41 120.9(4) . . ?
N2 C43 C42 124.0(5) . . ?
N2 C44 C45 124.0(6) . . ?
C41 C45 C44 121.0(6) . . ?
O9 C46 O7 123.1(4) . . ?
O9 C46 C47 126.1(4) . . ?
O7 C46 C47 110.8(3) . . ?
C48 C47 C52 119.9(4) . . ?
C48 C47 C46 117.9(4) . . ?
C52 C47 C46 122.1(4) . . ?
C49 C48 C47 119.7(4) . . ?
C48 C49 C50 120.7(4) . . ?
C51 C50 C49 118.3(4) . . ?
C51 C50 C53 121.4(4) . . ?
C49 C50 C53 120.4(4) . . ?
C52 C51 C50 121.5(5) . . ?
C51 C52 C47 120.0(4) . . ?
C54 C53 C57 116.8(5) . . ?
C54 C53 C50 122.5(4) . . ?
C57 C53 C50 120.6(5) . . ?
C55 C54 C53 118.3(6) . . ?
N3 C55 C54 126.1(7) . . ?
N3 C56 C57 125.2(6) . . ?
C56 C57 C53 117.6(6) . . ?
N60 C61 C62 180.000(2) . . ?
N61 C63 C64 177.5(6) . . ?
C66 C65 N62 177.4(14) . . ?
N63 C67 C68 172.9(18) . . ?

loop_
_geom_bond_atom_site_label_1
_geom_bond_atom_site_label_2
_geom_bond_distance
_geom_bond_site_symmetry_2
_geom_bond_publ_flag
O1 C22 1.361(6) . ?
O1 C5 1.420(6) . ?
O2 C4 1.389(7) . ?
O2 C58 1.423(8) . ?
O3 C22 1.198(6) . ?
O4 C34 1.363(6) . ?
O4 C12 1.413(5) . ?
O5 C11 1.381(5) . ?
O5 C59 1.447(6) . ?
O6 C34 1.208(6) . ?
O7 C46 1.368(5) . ?
O7 C19 1.424(5) . ?
O8 C18 1.382(6) . ?
O8 C60 1.419(7) . ?
O9 C46 1.209(5) . ?
N1 C31 1.324(8) . ?
N1 C32 1.362(8) . ?
N2 C43 1.324(8) . ?
N2 C44 1.353(10) . ?
N3 C55 1.300(9) . ?
N3 C56 1.337(9) . ?
C1 C21 1.528(7) . ?
C1 C2 1.528(7) . ?
C2 C7 1.408(6) . ?
C2 C3 1.419(7) . ?
C3 C4 1.369(8) . ?
C4 C5 1.410(7) . ?
C5 C6 1.375(7) . ?
C6 C7 1.421(6) . ?
C7 C9 1.530(7) . ?
C8 C11 1.387(6) . ?
C8 C10 1.408(6) . ?
C9 C10 1.520(6) . ?
C10 C14 1.398(6) . ?
C11 C12 1.418(6) . ?
C12 C13 1.370(6) . ?
C13 C14 1.418(6) . ?
C14 C15 1.540(6) . ?
C15 C16 1.522(6) . ?
C16 C21 1.400(7) . ?
C16 C17 1.416(7) . ?
C17 C18 1.396(6) . ?
C18 C19 1.405(7) . ?
C19 C20 1.374(7) . ?
C20 C21 1.411(7) . ?
C22 C23 1.473(7) . ?
C23 C28 1.411(6) . ?
C23 C24 1.415(7) . ?
C24 C25 1.370(8) . ?
C25 C26 1.400(7) . ?
C26 C27 1.405(6) . ?
C26 C29 1.502(7) . ?
C27 C28 1.376(7) . ?
C29 C33 1.388(8) . ?
C29 C30 1.401(7) . ?
C30 C31 1.377(9) . ?
C32 C33 1.387(8) . ?
C34 C35 1.489(6) . ?
C35 C40 1.389(6) . ?
C35 C36 1.407(6) . ?
C36 C37 1.402(7) . ?
C37 C38 1.399(6) . ?
C38 C39 1.396(6) . ?
C38 C41 1.471(6) . ?
C39 C40 1.393(7) . ?
C41 C45 1.382(8) . ?
C41 C42 1.407(6) . ?
C42 C43 1.397(7) . ?
C44 C45 1.393(10) . ?
C46 C47 1.499(6) . ?
C47 C48 1.396(6) . ?
C47 C52 1.396(7) . ?
C48 C49 1.392(7) . ?
C49 C50 1.408(7) . ?
C50 C51 1.394(7) . ?
C50 C53 1.491(6) . ?
C51 C52 1.377(7) . ?
C53 C54 1.409(9) . ?
C53 C57 1.423(7) . ?
C54 C55 1.402(8) . ?
C56 C57 1.407(8) . ?
C61 N60 1.142(11) . ?
C61 C62 1.435(13) . ?
C64 C63 1.469(10) . ?
C63 N61 1.146(8) . ?
N62 C65 1.378(15) . ?
C66 C65 1.238(17) . ?
C68 C67 1.215(16) . ?
C67 N63 1.16(2) . ?

loop_
_geom_torsion_atom_site_label_1
_geom_torsion_atom_site_label_2
_geom_torsion_atom_site_label_3
_geom_torsion_atom_site_label_4
_geom_torsion
_geom_torsion_site_symmetry_1
_geom_torsion_site_symmetry_2
_geom_torsion_site_symmetry_3
_geom_torsion_site_symmetry_4
_geom_torsion_publ_flag
C21 C1 C2 C7 92.0(5) . . . . ?
C21 C1 C2 C3 -84.9(5) . . . . ?
C7 C2 C3 C4 -2.8(6) . . . . ?
C1 C2 C3 C4 174.2(4) . . . . ?
C2 C3 C4 O2 179.4(4) . . . . ?
C2 C3 C4 C5 -0.7(6) . . . . ?
C58 O2 C4 C3 -2.7(7) . . . . ?
C58 O2 C4 C5 177.4(5) . . . . ?
C3 C4 C5 C6 3.6(6) . . . . ?
O2 C4 C5 C6 -176.5(4) . . . . ?
C3 C4 C5 O1 -172.8(4) . . . . ?
O2 C4 C5 O1 7.1(5) . . . . ?
C22 O1 C5 C6 92.3(5) . . . . ?
C22 O1 C5 C4 -91.2(5) . . . . ?
C4 C5 C6 C7 -3.0(6) . . . . ?
O1 C5 C6 C7 173.5(3) . . . . ?
C3 C2 C7 C6 3.4(6) . . . . ?
C1 C2 C7 C6 -173.4(4) . . . . ?
C3 C2 C7 C9 -176.9(4) . . . . ?
C1 C2 C7 C9 6.2(6) . . . . ?
C5 C6 C7 C2 -0.6(6) . . . . ?
C5 C6 C7 C9 179.7(4) . . . . ?
C2 C7 C9 C10 -99.5(4) . . . . ?
C6 C7 C9 C10 80.2(5) . . . . ?
C11 C8 C10 C14 -0.9(6) . . . . ?
C11 C8 C10 C9 177.1(3) . . . . ?
C7 C9 C10 C14 91.2(5) . . . . ?
C7 C9 C10 C8 -86.7(4) . . . . ?
C59 O5 C11 C8 1.0(6) . . . . ?
C59 O5 C11 C12 -179.6(4) . . . . ?
C10 C8 C11 O5 -179.4(4) . . . . ?
C10 C8 C11 C12 1.1(6) . . . . ?
C34 O4 C12 C13 -87.9(5) . . . . ?
C34 O4 C12 C11 95.3(5) . . . . ?
O5 C11 C12 C13 -179.7(4) . . . . ?
C8 C11 C12 C13 -0.2(6) . . . . ?
O5 C11 C12 O4 -2.9(5) . . . . ?
C8 C11 C12 O4 176.6(3) . . . . ?
O4 C12 C13 C14 -177.7(3) . . . . ?
C11 C12 C13 C14 -1.0(6) . . . . ?
C8 C10 C14 C13 -0.3(6) . . . . ?
C9 C10 C14 C13 -178.1(4) . . . . ?
C8 C10 C14 C15 -179.8(4) . . . . ?
C9 C10 C14 C15 2.4(6) . . . . ?
C12 C13 C14 C10 1.3(6) . . . . ?
C12 C13 C14 C15 -179.2(4) . . . . ?
C10 C14 C15 C16 -93.4(5) . . . . ?
C13 C14 C15 C16 87.1(5) . . . . ?
C14 C15 C16 C21 93.5(5) . . . . ?
C14 C15 C16 C17 -86.9(5) . . . . ?
C21 C16 C17 C18 -1.9(6) . . . . ?
C15 C16 C17 C18 178.5(4) . . . . ?
C60 O8 C18 C17 -3.1(7) . . . . ?
C60 O8 C18 C19 175.5(5) . . . . ?
C16 C17 C18 O8 178.3(4) . . . . ?
C16 C17 C18 C19 -0.3(6) . . . . ?
O8 C18 C19 C20 -177.2(4) . . . . ?
C17 C18 C19 C20 1.6(6) . . . . ?
O8 C18 C19 O7 6.6(5) . . . . ?
C17 C18 C19 O7 -174.7(4) . . . . ?
C46 O7 C19 C20 75.6(5) . . . . ?
C46 O7 C19 C18 -108.1(4) . . . . ?
C18 C19 C20 C21 -0.7(6) . . . . ?
O7 C19 C20 C21 175.5(4) . . . . ?
C17 C16 C21 C20 2.8(6) . . . . ?
C15 C16 C21 C20 -177.7(4) . . . . ?
C17 C16 C21 C1 -179.7(4) . . . . ?
C15 C16 C21 C1 -0.2(6) . . . . ?
C19 C20 C21 C16 -1.6(6) . . . . ?
C19 C20 C21 C1 -179.3(4) . . . . ?
C2 C1 C21 C16 -96.1(5) . . . . ?
C2 C1 C21 C20 81.4(5) . . . . ?
C5 O1 C22 O3 -0.1(8) . . . . ?
C5 O1 C22 C23 -178.6(4) . . . . ?
O3 C22 C23 C28 -159.5(6) . . . . ?
O1 C22 C23 C28 18.9(6) . . . . ?
O3 C22 C23 C24 18.3(9) . . . . ?
O1 C22 C23 C24 -163.3(5) . . . . ?
C28 C23 C24 C25 -2.5(9) . . . . ?
C22 C23 C24 C25 179.5(6) . . . . ?
C23 C24 C25 C26 2.0(10) . . . . ?
C24 C25 C26 C27 0.3(8) . . . . ?
C24 C25 C26 C29 179.4(5) . . . . ?
C25 C26 C27 C28 -2.1(7) . . . . ?
C29 C26 C27 C28 178.8(4) . . . . ?
C26 C27 C28 C23 1.6(7) . . . . ?
C24 C23 C28 C27 0.7(7) . . . . ?
C22 C23 C28 C27 178.6(4) . . . . ?
C25 C26 C29 C33 -140.6(5) . . . . ?
C27 C26 C29 C33 38.5(7) . . . . ?
C25 C26 C29 C30 36.5(7) . . . . ?
C27 C26 C29 C30 -144.4(5) . . . . ?
C33 C29 C30 C31 0.3(7) . . . . ?
C26 C29 C30 C31 -177.0(5) . . . . ?
C32 N1 C31 C30 -0.6(9) . . . . ?
C29 C30 C31 N1 0.7(9) . . . . ?
C31 N1 C32 C33 -0.4(10) . . . . ?
N1 C32 C33 C29 1.3(10) . . . . ?
C30 C29 C33 C32 -1.2(8) . . . . ?
C26 C29 C33 C32 176.0(5) . . . . ?
C12 O4 C34 O6 3.3(6) . . . . ?
C12 O4 C34 C35 -177.1(3) . . . . ?
O6 C34 C35 C40 8.7(7) . . . . ?
O4 C34 C35 C40 -170.9(4) . . . . ?
O6 C34 C35 C36 -169.7(5) . . . . ?
O4 C34 C35 C36 10.7(6) . . . . ?
C40 C35 C36 C37 -1.3(6) . . . . ?
C34 C35 C36 C37 177.1(4) . . . . ?
C35 C36 C37 C38 0.9(6) . . . . ?
C36 C37 C38 C39 1.0(6) . . . . ?
C36 C37 C38 C41 -179.7(4) . . . . ?
C37 C38 C39 C40 -2.6(6) . . . . ?
C41 C38 C39 C40 178.1(4) . . . . ?
C36 C35 C40 C39 -0.2(6) . . . . ?
C34 C35 C40 C39 -178.7(4) . . . . ?
C38 C39 C40 C35 2.2(7) . . . . ?
C39 C38 C41 C45 30.9(9) . . . . ?
C37 C38 C41 C45 -148.4(8) . . . . ?
C39 C38 C41 C42 -148.2(5) . . . . ?
C37 C38 C41 C42 32.5(7) . . . . ?
C45 C41 C42 C43 -1.6(9) . . . . ?
C38 C41 C42 C43 177.6(4) . . . . ?
C44 N2 C43 C42 -1.6(13) . . . . ?
C41 C42 C43 N2 4.0(9) . . . . ?
C43 N2 C44 C45 -3.1(19) . . . . ?
C42 C41 C45 C44 -2.8(15) . . . . ?
C38 C41 C45 C44 178.0(10) . . . . ?
N2 C44 C45 C41 6(2) . . . . ?
C19 O7 C46 O9 0.6(6) . . . . ?
C19 O7 C46 C47 180.0(4) . . . . ?
O9 C46 C47 C48 3.6(6) . . . . ?
O7 C46 C47 C48 -175.7(4) . . . . ?
O9 C46 C47 C52 -177.2(4) . . . . ?
O7 C46 C47 C52 3.5(6) . . . . ?
C52 C47 C48 C49 -0.4(7) . . . . ?
C46 C47 C48 C49 178.8(4) . . . . ?
C47 C48 C49 C50 0.7(7) . . . . ?
C48 C49 C50 C51 -0.7(7) . . . . ?
C48 C49 C50 C53 -178.9(4) . . . . ?
C49 C50 C51 C52 0.4(7) . . . . ?
C53 C50 C51 C52 178.6(5) . . . . ?
C50 C51 C52 C47 -0.2(8) . . . . ?
C48 C47 C52 C51 0.2(7) . . . . ?
C46 C47 C52 C51 -179.0(4) . . . . ?
C51 C50 C53 C54 -143.0(5) . . . . ?
C49 C50 C53 C54 35.2(7) . . . . ?
C51 C50 C53 C57 35.1(6) . . . . ?
C49 C50 C53 C57 -146.7(5) . . . . ?
C57 C53 C54 C55 0.1(8) . . . . ?
C50 C53 C54 C55 178.3(5) . . . . ?
C56 N3 C55 C54 -2.6(10) . . . . ?
C53 C54 C55 N3 2.7(10) . . . . ?
C55 N3 C56 C57 -0.3(9) . . . . ?
N3 C56 C57 C53 2.9(9) . . . . ?
C54 C53 C57 C56 -2.5(7) . . . . ?
C50 C53 C57 C56 179.3(5) . . . . ?
